data_4110669
loop_
_publ_author_name
'Steven C. F. Kui'
'Stephen Sin-Yin Chui'
'Chi-Ming Che'
'Nianyong Zhu'

_publ_section_title
;
 Structures, Photoluminescence, and Reversible Vapoluminescence Properties
 of Neutral Platinum(II) Complexes Containing Extended \p-Conjugated
 Cyclometalated Ligands
;
_journal_name_full 'Journal of the American Chemical Society'
_journal_page_first 8297
_journal_page_last 8309
_journal_paper_doi 10.1021/ja061422x
_journal_volume 128
_journal_year 2006
_chemical_formula_moiety 'C90 H40 Br2 P2 Pt2'
_chemical_formula_sum 'C90 H64 Br2 Cl6 N2 P2 Pt2'
_chemical_formula_weight 1998.07
_chemical_name_systematic
;
 ?
;
_space_group_IT_number 14
_symmetry_cell_setting monoclinic
_symmetry_space_group_name_Hall '-P 2yn'
_symmetry_space_group_name_H-M 'P 1 21/n 1'
_atom_sites_solution_hydrogens geom
_atom_sites_solution_primary direct
_atom_sites_solution_secondary difmap
_audit_creation_method SHELXL-97
_cell_angle_alpha 90.00
_cell_angle_beta 107.87(3)
_cell_angle_gamma 90.00
_cell_formula_units_Z 4
_cell_length_a 13.915(3)
_cell_length_b 31.731(6)
_cell_length_c 18.321(4)
_cell_measurement_reflns_used 0
_cell_measurement_temperature 253(2)
_cell_measurement_theta_max 0
_cell_measurement_theta_min 0
_cell_volume 7699(3)
_computing_molecular_graphics 'Ortep-3 for Windows (Farrugia, 1997)'
_computing_publication_material 'WinGX publication routines (Farrugia, 1999)'
_computing_structure_refinement 'SHELXL-97 (Sheldrick, 1997)'
_computing_structure_solution 'SHELXS-97 (Sheldrick, 1997)'
_diffrn_ambient_temperature 253(2)
_diffrn_measured_fraction_theta_full 0.926
_diffrn_measured_fraction_theta_max 0.926
_diffrn_radiation_monochromator graphite
_diffrn_radiation_source 'fine-focus sealed tube'
_diffrn_radiation_type MoK\a
_diffrn_radiation_wavelength 0.71069
_diffrn_reflns_av_R_equivalents 0.0445
_diffrn_reflns_av_sigmaI/netI 0.0761
_diffrn_reflns_limit_h_max 16
_diffrn_reflns_limit_h_min -16
_diffrn_reflns_limit_k_max 36
_diffrn_reflns_limit_k_min -38
_diffrn_reflns_limit_l_max 22
_diffrn_reflns_limit_l_min -22
_diffrn_reflns_number 30588
_diffrn_reflns_theta_full 25.55
_diffrn_reflns_theta_max 25.55
_diffrn_reflns_theta_min 1.62
_exptl_absorpt_coefficient_mu 4.967
_exptl_absorpt_correction_type none
_exptl_crystal_colour red
_exptl_crystal_density_diffrn 1.724
_exptl_crystal_description prism
_exptl_crystal_F_000 3904
_exptl_crystal_size_max 0.3
_exptl_crystal_size_mid 0.3
_exptl_crystal_size_min 0.25
_refine_diff_density_max 1.449
_refine_diff_density_min -1.617
_refine_diff_density_rms 0.257
_refine_ls_extinction_method none
_refine_ls_goodness_of_fit_ref 0.966
_refine_ls_hydrogen_treatment mixed
_refine_ls_matrix_type full
_refine_ls_number_parameters 951
_refine_ls_number_reflns 13339
_refine_ls_number_restraints 0
_refine_ls_restrained_S_all 0.966
_refine_ls_R_factor_all 0.0565
_refine_ls_R_factor_gt 0.0373
_refine_ls_shift/su_max 0.001
_refine_ls_shift/su_mean 0.000
_refine_ls_structure_factor_coef Fsqd
_refine_ls_weighting_details 'calc w=1/[\s^2^(Fo^2^)+(0.0576P)^2^+0.0000P] where P=(Fo^2^+2Fc^2^)/3'
_refine_ls_weighting_scheme calc
_refine_ls_wR_factor_gt 0.0946
_refine_ls_wR_factor_ref 0.1119
_reflns_number_gt 9774
_reflns_number_total 13339
_reflns_threshold_expression >2sigma(I)
_cod_data_source_file ja061422xsi20060301_040804.cif
_cod_data_source_block mar894
_cod_original_sg_symbol_H-M 'P 21/n'
_cod_database_code 4110669

loop_
_symmetry_equiv_pos_as_xyz
'x, y, z'
'-x+1/2, y+1/2, -z+1/2'
'-x, -y, -z'
'x-1/2, -y-1/2, z-1/2'

loop_
_atom_site_label
_atom_site_type_symbol
_atom_site_fract_x
_atom_site_fract_y
_atom_site_fract_z
_atom_site_U_iso_or_equiv
_atom_site_adp_type
_atom_site_occupancy
_atom_site_symmetry_multiplicity
_atom_site_calc_flag
_atom_site_refinement_flags
_atom_site_disorder_assembly
_atom_site_disorder_group
Pt1 Pt 0.604613(18) 0.111278(8) 0.752388(13) 0.03624(8) Uani 1 1 d . . .
Pt2 Pt 0.436032(17) 0.180478(8) 0.790914(12) 0.03577(8) Uani 1 1 d . . .
Br1 Br -0.05267(7) -0.09687(4) 0.60385(6) 0.0958(3) Uani 1 1 d . . .
Br2 Br -0.26146(7) -0.00301(4) 0.60776(6) 0.0933(3) Uani 1 1 d . . .
P1 P 0.72307(12) 0.16045(5) 0.78609(9) 0.0370(4) Uani 1 1 d . . .
P2 P 0.56404(12) 0.22615(5) 0.82427(9) 0.0359(4) Uani 1 1 d . . .
N1 N 0.4925(4) 0.06779(16) 0.7268(3) 0.0366(12) Uani 1 1 d . . .
N2 N 0.3121(3) 0.14259(18) 0.7572(3) 0.0386(12) Uani 1 1 d . . .
C1 C 0.5852(5) 0.1026(2) 0.6361(3) 0.0401(15) Uani 1 1 d . . .
C2 C 0.6344(5) 0.1182(2) 0.5878(4) 0.0475(17) Uani 1 1 d . . .
H2 H 0.6847 0.1382 0.6070 0.057 Uiso 1 1 calc R . .
C3 C 0.6135(6) 0.1059(2) 0.5107(4) 0.0509(18) Uani 1 1 d . . .
C4 C 0.6623(7) 0.1236(3) 0.4610(4) 0.066(2) Uani 1 1 d . . .
H4 H 0.7097 0.1450 0.4784 0.079 Uiso 1 1 calc R . .
C5 C 0.6400(8) 0.1094(3) 0.3870(5) 0.078(3) Uani 1 1 d . . .
H5 H 0.6754 0.1204 0.3557 0.094 Uiso 1 1 calc R . .
C6 C 0.5672(7) 0.0795(3) 0.3576(4) 0.078(3) Uani 1 1 d . . .
H6 H 0.5525 0.0712 0.3067 0.094 Uiso 1 1 calc R . .
C7 C 0.5170(6) 0.0621(3) 0.4024(4) 0.062(2) Uani 1 1 d . . .
H7 H 0.4680 0.0417 0.3822 0.074 Uiso 1 1 calc R . .
C8 C 0.5384(5) 0.0747(2) 0.4802(3) 0.0479(17) Uani 1 1 d . . .
C9 C 0.4878(5) 0.0583(2) 0.5286(3) 0.0437(16) Uani 1 1 d . . .
H9 H 0.4391 0.0376 0.5101 0.052 Uiso 1 1 calc R . .
C10 C 0.5083(5) 0.0720(2) 0.6033(3) 0.0427(15) Uani 1 1 d . . .
C11 C 0.4532(4) 0.0550(2) 0.6537(3) 0.0366(14) Uani 1 1 d . . .
C12 C 0.3696(4) 0.0291(2) 0.6343(3) 0.0394(15) Uani 1 1 d . . .
H12 H 0.3431 0.0196 0.5841 0.047 Uiso 1 1 calc R . .
C13 C 0.3245(5) 0.0169(2) 0.6885(3) 0.0408(15) Uani 1 1 d . . .
C14 C 0.3692(5) 0.0309(2) 0.7640(3) 0.0411(15) Uani 1 1 d . . .
H14 H 0.3412 0.0230 0.8020 0.049 Uiso 1 1 calc R . .
C15 C 0.4538(4) 0.0560(2) 0.7828(3) 0.0369(14) Uani 1 1 d . . .
C16 C 0.5936(5) 0.1009(2) 0.8611(3) 0.0377(14) Uani 1 1 d . . .
C17 C 0.6507(5) 0.1140(2) 0.9339(3) 0.0391(15) Uani 1 1 d . . .
H17 H 0.7067 0.1309 0.9383 0.047 Uiso 1 1 calc R . .
C18 C 0.6279(5) 0.1028(2) 1.0015(3) 0.0437(16) Uani 1 1 d . . .
C19 C 0.6844(5) 0.1183(3) 1.0738(4) 0.0550(19) Uani 1 1 d . . .
H19 H 0.7400 0.1355 1.0780 0.066 Uiso 1 1 calc R . .
C20 C 0.6586(6) 0.1083(3) 1.1382(4) 0.066(2) Uani 1 1 d . . .
H20 H 0.6951 0.1198 1.1852 0.079 Uiso 1 1 calc R . .
C21 C 0.5780(6) 0.0811(3) 1.1341(4) 0.063(2) Uani 1 1 d . . .
H21 H 0.5619 0.0744 1.1783 0.076 Uiso 1 1 calc R . .
C22 C 0.5226(6) 0.0643(3) 1.0651(3) 0.0561(19) Uani 1 1 d . . .
H22 H 0.4702 0.0457 1.0629 0.067 Uiso 1 1 calc R . .
C23 C 0.5452(5) 0.0753(2) 0.9970(3) 0.0425(15) Uani 1 1 d . . .
C24 C 0.4896(5) 0.0608(2) 0.9237(3) 0.0420(15) Uani 1 1 d . . .
H24 H 0.4357 0.0425 0.9190 0.050 Uiso 1 1 calc R . .
C25 C 0.5122(4) 0.0726(2) 0.8592(3) 0.0373(14) Uani 1 1 d . . .
C26 C 0.2332(5) -0.0097(2) 0.6694(4) 0.0418(15) Uani 1 1 d . . .
C27 C 0.1635(5) -0.0089(3) 0.5956(4) 0.059(2) Uani 1 1 d . . .
H27 H 0.1740 0.0091 0.5587 0.071 Uiso 1 1 calc R . .
C28 C 0.0791(6) -0.0347(3) 0.5773(4) 0.064(2) Uani 1 1 d . . .
H28 H 0.0335 -0.0341 0.5281 0.077 Uiso 1 1 calc R . .
C29 C 0.0626(5) -0.0611(3) 0.6311(4) 0.060(2) Uani 1 1 d . . .
C30 C 0.1257(6) -0.0620(3) 0.7042(4) 0.069(2) Uani 1 1 d . . .
H30 H 0.1130 -0.0792 0.7412 0.083 Uiso 1 1 calc R . .
C31 C 0.2105(6) -0.0361(3) 0.7212(4) 0.061(2) Uani 1 1 d . . .
H31 H 0.2547 -0.0366 0.7709 0.073 Uiso 1 1 calc R . .
C32 C 0.4146(5) 0.1772(2) 0.6728(3) 0.0398(15) Uani 1 1 d . . .
C33 C 0.4622(5) 0.1966(2) 0.6249(4) 0.0496(17) Uani 1 1 d . . .
H33 H 0.5139 0.2156 0.6466 0.060 Uiso 1 1 calc R . .
C34 C 0.4367(6) 0.1890(3) 0.5457(4) 0.0534(18) Uani 1 1 d . . .
C35 C 0.4841(6) 0.2102(3) 0.4985(4) 0.073(3) Uani 1 1 d . . .
H35 H 0.5327 0.2306 0.5193 0.088 Uiso 1 1 calc R . .
C36 C 0.4587(7) 0.2008(4) 0.4225(5) 0.078(3) Uani 1 1 d . . .
H36 H 0.4914 0.2149 0.3923 0.094 Uiso 1 1 calc R . .
C37 C 0.3860(6) 0.1710(3) 0.3884(4) 0.076(3) Uani 1 1 d . . .
H37 H 0.3697 0.1653 0.3362 0.091 Uiso 1 1 calc R . .
C38 C 0.3388(6) 0.1502(3) 0.4325(4) 0.064(2) Uani 1 1 d . . .
H38 H 0.2915 0.1295 0.4105 0.077 Uiso 1 1 calc R . .
C39 C 0.3607(5) 0.1595(3) 0.5119(4) 0.0500(18) Uani 1 1 d . . .
C40 C 0.3107(5) 0.1399(2) 0.5579(3) 0.0479(17) Uani 1 1 d . . .
H40 H 0.2611 0.1200 0.5364 0.057 Uiso 1 1 calc R . .
C41 C 0.3331(4) 0.1494(2) 0.6346(3) 0.0406(15) Uani 1 1 d . . .
C42 C 0.2746(4) 0.1318(2) 0.6824(3) 0.0370(14) Uani 1 1 d . . .
C43 C 0.1864(5) 0.1087(2) 0.6588(3) 0.0415(15) Uani 1 1 d . . .
H43 H 0.1597 0.1014 0.6074 0.050 Uiso 1 1 calc R . .
C44 C 0.1360(5) 0.0959(2) 0.7111(4) 0.0420(15) Uani 1 1 d . . .
C45 C 0.1791(5) 0.1076(2) 0.7875(4) 0.0436(16) Uani 1 1 d . . .
H45 H 0.1480 0.0996 0.8236 0.052 Uiso 1 1 calc R . .
C46 C 0.2666(5) 0.1306(2) 0.8105(3) 0.0404(15) Uani 1 1 d . . .
C47 C 0.4111(4) 0.1704(2) 0.8968(3) 0.0355(14) Uani 1 1 d . . .
C48 C 0.4628(5) 0.1821(2) 0.9715(3) 0.0395(15) Uani 1 1 d . . .
H48 H 0.5224 0.1973 0.9804 0.047 Uiso 1 1 calc R . .
C49 C 0.4293(5) 0.1719(2) 1.0348(4) 0.0418(15) Uani 1 1 d . . .
C50 C 0.4842(5) 0.1847(2) 1.1110(4) 0.0515(18) Uani 1 1 d . . .
H50 H 0.5433 0.2002 1.1195 0.062 Uiso 1 1 calc R . .
C51 C 0.4508(6) 0.1743(3) 1.1716(4) 0.062(2) Uani 1 1 d . . .
H51 H 0.4881 0.1825 1.2208 0.074 Uiso 1 1 calc R . .
C52 C 0.3614(6) 0.1514(3) 1.1606(4) 0.073(3) Uani 1 1 d . . .
H52 H 0.3398 0.1446 1.2024 0.087 Uiso 1 1 calc R . .
C53 C 0.3064(6) 0.1393(3) 1.0893(4) 0.068(2) Uani 1 1 d . . .
H53 H 0.2465 0.1246 1.0822 0.082 Uiso 1 1 calc R . .
C54 C 0.3400(5) 0.1491(2) 1.0244(3) 0.0459(16) Uani 1 1 d . . .
C55 C 0.2864(5) 0.1355(2) 0.9490(3) 0.0446(16) Uani 1 1 d . . .
H55 H 0.2277 0.1197 0.9404 0.054 Uiso 1 1 calc R . .
C56 C 0.3213(4) 0.1456(2) 0.8885(3) 0.0401(15) Uani 1 1 d . . .
C57 C 0.0396(5) 0.0722(2) 0.6866(4) 0.0437(16) Uani 1 1 d . . .
C58 C -0.0332(5) 0.0801(2) 0.6160(4) 0.0537(18) Uani 1 1 d . . .
H58 H -0.0202 0.1001 0.5832 0.064 Uiso 1 1 calc R . .
C59 C -0.1230(5) 0.0589(3) 0.5943(4) 0.057(2) Uani 1 1 d . . .
H59 H -0.1724 0.0656 0.5486 0.068 Uiso 1 1 calc R . .
C60 C -0.1395(5) 0.0275(3) 0.6409(4) 0.061(2) Uani 1 1 d . . .
C61 C -0.0694(5) 0.0193(3) 0.7105(4) 0.068(2) Uani 1 1 d . . .
H61 H -0.0819 -0.0013 0.7426 0.081 Uiso 1 1 calc R . .
C62 C 0.0184(5) 0.0415(3) 0.7322(4) 0.061(2) Uani 1 1 d . . .
H62 H 0.0656 0.0356 0.7795 0.073 Uiso 1 1 calc R . .
C63 C 0.6918(4) 0.2048(2) 0.8385(3) 0.0354(14) Uani 1 1 d . . .
H63A H 0.7323 0.2283 0.8309 0.043 Uiso 1 1 calc R . .
H63B H 0.7177 0.1974 0.8923 0.043 Uiso 1 1 calc R . .
C64 C 0.8395(5) 0.1406(2) 0.8554(4) 0.0459(16) Uani 1 1 d . . .
C65 C 0.9106(6) 0.1672(3) 0.9045(5) 0.068(2) Uani 1 1 d . . .
H65 H 0.8997 0.1962 0.9029 0.082 Uiso 1 1 calc R . .
C66 C 0.9962(6) 0.1508(4) 0.9547(6) 0.085(3) Uani 1 1 d . . .
H66 H 1.0423 0.1686 0.9880 0.102 Uiso 1 1 calc R . .
C67 C 1.0149(6) 0.1087(4) 0.9567(5) 0.080(3) Uani 1 1 d . . .
H67 H 1.0743 0.0982 0.9906 0.096 Uiso 1 1 calc R . .
C68 C 0.9478(6) 0.0818(3) 0.9099(5) 0.072(2) Uani 1 1 d . . .
H68 H 0.9602 0.0529 0.9116 0.087 Uiso 1 1 calc R . .
C69 C 0.8597(6) 0.0985(2) 0.8591(5) 0.060(2) Uani 1 1 d . . .
H69 H 0.8133 0.0803 0.8268 0.071 Uiso 1 1 calc R . .
C70 C 0.7741(5) 0.1861(2) 0.7177(4) 0.0432(16) Uani 1 1 d . . .
C71 C 0.8570(6) 0.1676(3) 0.7013(5) 0.065(2) Uani 1 1 d . . .
H71 H 0.8874 0.1434 0.7266 0.077 Uiso 1 1 calc R . .
C72 C 0.8914(7) 0.1867(3) 0.6465(5) 0.075(3) Uani 1 1 d . . .
H72 H 0.9462 0.1748 0.6349 0.090 Uiso 1 1 calc R . .
C73 C 0.8482(8) 0.2221(3) 0.6088(5) 0.080(3) Uani 1 1 d . . .
H73 H 0.8734 0.2341 0.5720 0.096 Uiso 1 1 calc R . .
C74 C 0.7672(7) 0.2403(3) 0.6249(5) 0.078(3) Uani 1 1 d . . .
H74 H 0.7366 0.2644 0.5991 0.094 Uiso 1 1 calc R . .
C75 C 0.7328(6) 0.2219(2) 0.6796(4) 0.0547(19) Uani 1 1 d . . .
H75 H 0.6789 0.2344 0.6915 0.066 Uiso 1 1 calc R . .
C76 C 0.5851(5) 0.2543(2) 0.9156(4) 0.0430(15) Uani 1 1 d . . .
C77 C 0.6696(6) 0.2500(3) 0.9783(4) 0.0585(19) Uani 1 1 d . . .
H77 H 0.7231 0.2333 0.9754 0.070 Uiso 1 1 calc R . .
C78 C 0.6748(6) 0.2712(3) 1.0476(4) 0.070(3) Uani 1 1 d . . .
H78 H 0.7322 0.2689 1.0899 0.084 Uiso 1 1 calc R . .
C79 C 0.5953(7) 0.2948(3) 1.0516(5) 0.076(3) Uani 1 1 d . . .
H79 H 0.5974 0.3077 1.0977 0.091 Uiso 1 1 calc R . .
C80 C 0.5115(7) 0.2999(3) 0.9884(5) 0.072(2) Uani 1 1 d . . .
H80 H 0.4584 0.3169 0.9914 0.086 Uiso 1 1 calc R . .
C81 C 0.5064(6) 0.2801(2) 0.9214(4) 0.0540(18) Uani 1 1 d . . .
H81 H 0.4497 0.2839 0.8789 0.065 Uiso 1 1 calc R . .
C82 C 0.5512(5) 0.2732(2) 0.7623(4) 0.0464(16) Uani 1 1 d . . .
C83 C 0.6295(6) 0.3011(2) 0.7697(5) 0.060(2) Uani 1 1 d . . .
H83 H 0.6928 0.2949 0.8037 0.072 Uiso 1 1 calc R . .
C84 C 0.6166(8) 0.3377(3) 0.7285(6) 0.085(3) Uani 1 1 d . . .
H84 H 0.6704 0.3563 0.7357 0.102 Uiso 1 1 calc R . .
C85 C 0.5281(9) 0.3470(3) 0.6785(6) 0.095(3) Uani 1 1 d . . .
H85 H 0.5205 0.3717 0.6499 0.114 Uiso 1 1 calc R . .
C86 C 0.4494(9) 0.3209(4) 0.6690(6) 0.107(4) Uani 1 1 d . . .
H86 H 0.3874 0.3279 0.6341 0.128 Uiso 1 1 calc R . .
C87 C 0.4592(6) 0.2824(3) 0.7115(5) 0.073(2) Uani 1 1 d . . .
H87 H 0.4045 0.2643 0.7047 0.087 Uiso 1 1 calc R . .
C88 C 0.1910(9) -0.0232(4) 0.9693(9) 0.139(5) Uani 1 1 d . . .
H88A H 0.2417 -0.0445 0.9712 0.167 Uiso 1 1 calc R . .
H88B H 0.1805 -0.0223 1.0192 0.167 Uiso 1 1 calc R . .
Cl1 Cl 0.2362(2) 0.02534(12) 0.9511(2) 0.1263(11) Uani 1 1 d . . .
Cl2 Cl 0.0832(3) -0.03734(13) 0.9039(2) 0.1399(13) Uani 1 1 d . . .
Cl3 Cl -0.1711(5) -0.0559(2) 0.8390(5) 0.105(2) Uani 0.50 1 d P A 1
Cl4 Cl -0.3370(8) -0.0006(3) 0.8107(7) 0.150(3) Uani 0.50 1 d P A 1
C89 C -0.2949(19) -0.0527(9) 0.7912(14) 0.123(8) Uiso 0.50 1 d P A 1
H89A H -0.3317 -0.0745 0.8085 0.147 Uiso 0.50 1 calc PR A 1
H89B H -0.3062 -0.0563 0.7366 0.147 Uiso 0.50 1 calc PR A 1
Cl3' Cl -0.1732(5) -0.0255(3) 0.8614(5) 0.128(3) Uani 0.50 1 d P B 2
Cl4' Cl -0.3842(5) -0.0321(3) 0.7932(5) 0.142(3) Uani 0.50 1 d P B 2
C89' C -0.286(3) -0.0022(18) 0.799(3) 0.22(3) Uiso 0.50 1 d P B 2
H89C H -0.2956 0.0254 0.8181 0.269 Uiso 0.50 1 calc PR B 2
H89D H -0.2786 0.0013 0.7482 0.269 Uiso 0.50 1 calc PR B 2
Cl6 Cl 0.1053(6) 0.2244(3) 0.7824(5) 0.126(2) Uiso 0.50 1 d P C 1
Cl5 Cl 0.2249(5) 0.2911(2) 0.7756(4) 0.118(2) Uiso 0.50 1 d P C 1
C90 C 0.2186(12) 0.2444(6) 0.8275(9) 0.067(4) Uiso 0.50 1 d P C 1
H90A H 0.2717 0.2249 0.8262 0.081 Uiso 0.50 1 calc PR C 1
H90B H 0.2248 0.2509 0.8805 0.081 Uiso 0.50 1 calc PR C 1
C90' C 0.2111(14) 0.2585(6) 0.9084(10) 0.080(5) Uiso 0.50 1 d P D 2
H90C H 0.1854 0.2723 0.9458 0.096 Uiso 0.50 1 calc PR D 2
H90D H 0.2734 0.2437 0.9339 0.096 Uiso 0.50 1 calc PR D 2
Cl5' Cl 0.2217(11) 0.2916(6) 0.8382(9) 0.262(6) Uiso 0.50 1 d P D 2
Cl6' Cl 0.1080(12) 0.2216(6) 0.8358(9) 0.266(7) Uiso 0.50 1 d P D 2

loop_
_atom_site_aniso_label
_atom_site_aniso_U_11
_atom_site_aniso_U_22
_atom_site_aniso_U_33
_atom_site_aniso_U_23
_atom_site_aniso_U_13
_atom_site_aniso_U_12
Pt1 0.03836(15) 0.03812(14) 0.03577(13) -0.00392(10) 0.01657(10) -0.00625(11)
Pt2 0.03035(14) 0.04345(15) 0.03453(13) -0.00180(10) 0.01146(10) -0.00201(10)
Br1 0.0727(6) 0.1071(8) 0.1041(7) -0.0178(6) 0.0218(5) -0.0518(6)
Br2 0.0537(5) 0.1247(9) 0.0908(6) -0.0119(6) 0.0061(4) -0.0438(6)
P1 0.0334(9) 0.0375(9) 0.0439(8) -0.0056(7) 0.0177(7) -0.0044(7)
P2 0.0322(8) 0.0394(9) 0.0381(8) -0.0035(7) 0.0138(7) -0.0013(7)
N1 0.039(3) 0.038(3) 0.037(3) -0.005(2) 0.018(2) -0.002(2)
N2 0.029(3) 0.051(3) 0.034(3) -0.002(2) 0.008(2) -0.002(2)
C1 0.045(4) 0.040(4) 0.040(3) -0.001(3) 0.020(3) -0.001(3)
C2 0.060(5) 0.048(4) 0.044(4) -0.002(3) 0.032(3) -0.008(3)
C3 0.061(5) 0.051(4) 0.052(4) 0.005(3) 0.035(4) 0.004(4)
C4 0.089(6) 0.065(5) 0.060(5) -0.002(4) 0.046(5) -0.012(5)
C5 0.105(7) 0.087(7) 0.068(5) 0.007(5) 0.064(6) -0.002(6)
C6 0.105(7) 0.097(7) 0.042(4) -0.009(4) 0.038(5) -0.015(6)
C7 0.064(5) 0.083(6) 0.045(4) -0.009(4) 0.027(4) 0.000(4)
C8 0.054(4) 0.065(5) 0.032(3) -0.001(3) 0.023(3) 0.005(4)
C9 0.046(4) 0.045(4) 0.039(3) -0.009(3) 0.013(3) -0.003(3)
C10 0.043(4) 0.046(4) 0.042(3) 0.005(3) 0.018(3) 0.002(3)
C11 0.037(3) 0.040(4) 0.034(3) -0.001(3) 0.012(3) 0.001(3)
C12 0.037(3) 0.049(4) 0.033(3) -0.003(3) 0.012(3) -0.006(3)
C13 0.040(4) 0.041(4) 0.039(3) -0.002(3) 0.009(3) -0.004(3)
C14 0.047(4) 0.042(4) 0.040(3) 0.001(3) 0.020(3) -0.003(3)
C15 0.035(3) 0.040(4) 0.035(3) -0.002(3) 0.010(3) 0.002(3)
C16 0.039(3) 0.039(3) 0.038(3) 0.001(3) 0.016(3) -0.002(3)
C17 0.035(3) 0.044(4) 0.037(3) -0.001(3) 0.009(3) 0.000(3)
C18 0.043(4) 0.050(4) 0.035(3) -0.002(3) 0.008(3) 0.003(3)
C19 0.051(4) 0.071(5) 0.037(4) -0.003(3) 0.006(3) -0.008(4)
C20 0.071(5) 0.082(6) 0.035(4) -0.009(4) 0.000(4) -0.002(5)
C21 0.072(5) 0.082(6) 0.035(4) 0.003(4) 0.018(4) -0.005(5)
C22 0.058(5) 0.074(5) 0.038(3) 0.002(4) 0.018(3) -0.001(4)
C23 0.044(4) 0.045(4) 0.037(3) 0.002(3) 0.011(3) 0.002(3)
C24 0.046(4) 0.044(4) 0.037(3) 0.000(3) 0.014(3) -0.004(3)
C25 0.038(3) 0.039(3) 0.033(3) 0.001(3) 0.008(3) 0.002(3)
C26 0.041(4) 0.042(4) 0.042(3) -0.001(3) 0.012(3) -0.004(3)
C27 0.057(5) 0.067(5) 0.050(4) 0.000(4) 0.011(3) -0.015(4)
C28 0.063(5) 0.072(6) 0.047(4) -0.012(4) 0.002(4) -0.021(4)
C29 0.047(4) 0.063(5) 0.071(5) -0.009(4) 0.020(4) -0.021(4)
C30 0.065(5) 0.077(6) 0.061(5) 0.011(4) 0.013(4) -0.025(5)
C31 0.059(5) 0.065(5) 0.055(4) 0.005(4) 0.011(4) -0.015(4)
C32 0.035(3) 0.049(4) 0.036(3) -0.001(3) 0.012(3) 0.002(3)
C33 0.047(4) 0.058(4) 0.048(4) 0.001(3) 0.020(3) -0.011(3)
C34 0.052(4) 0.067(5) 0.046(4) 0.005(4) 0.023(3) 0.004(4)
C35 0.058(5) 0.110(8) 0.058(5) 0.014(5) 0.029(4) -0.011(5)
C36 0.071(6) 0.122(8) 0.053(5) 0.021(5) 0.036(4) 0.010(6)
C37 0.062(5) 0.129(9) 0.041(4) 0.006(5) 0.024(4) 0.015(6)
C38 0.052(5) 0.101(7) 0.040(4) -0.003(4) 0.016(3) 0.005(4)
C39 0.050(4) 0.069(5) 0.033(3) 0.006(3) 0.015(3) 0.006(4)
C40 0.045(4) 0.063(5) 0.032(3) -0.008(3) 0.007(3) 0.002(3)
C41 0.030(3) 0.050(4) 0.044(3) 0.000(3) 0.014(3) 0.006(3)
C42 0.035(3) 0.038(3) 0.038(3) -0.005(3) 0.012(3) -0.003(3)
C43 0.041(4) 0.048(4) 0.034(3) -0.005(3) 0.008(3) -0.001(3)
C44 0.038(4) 0.041(4) 0.044(3) -0.003(3) 0.007(3) -0.002(3)
C45 0.035(4) 0.060(4) 0.037(3) -0.001(3) 0.013(3) -0.009(3)
C46 0.035(4) 0.052(4) 0.033(3) -0.001(3) 0.009(3) -0.002(3)
C47 0.031(3) 0.039(3) 0.037(3) -0.001(3) 0.012(3) 0.002(3)
C48 0.035(3) 0.044(4) 0.038(3) -0.001(3) 0.010(3) -0.006(3)
C49 0.040(4) 0.044(4) 0.039(3) 0.000(3) 0.009(3) -0.001(3)
C50 0.052(4) 0.055(4) 0.043(4) -0.005(3) 0.007(3) -0.008(3)
C51 0.076(6) 0.076(6) 0.028(3) -0.003(4) 0.008(3) -0.005(4)
C52 0.073(6) 0.107(7) 0.041(4) -0.005(4) 0.021(4) -0.031(5)
C53 0.071(5) 0.094(7) 0.049(4) -0.010(4) 0.031(4) -0.031(5)
C54 0.040(4) 0.062(5) 0.038(3) 0.000(3) 0.015(3) -0.007(3)
C55 0.037(4) 0.060(4) 0.041(3) 0.000(3) 0.017(3) -0.009(3)
C56 0.031(3) 0.056(4) 0.031(3) -0.001(3) 0.007(3) 0.000(3)
C57 0.039(4) 0.045(4) 0.043(3) -0.006(3) 0.006(3) -0.005(3)
C58 0.047(4) 0.057(5) 0.051(4) -0.008(4) 0.006(3) -0.008(3)
C59 0.038(4) 0.076(5) 0.049(4) -0.012(4) 0.001(3) -0.003(4)
C60 0.040(4) 0.085(6) 0.056(4) -0.010(4) 0.013(3) -0.014(4)
C61 0.048(4) 0.093(7) 0.061(5) 0.001(4) 0.016(4) -0.025(4)
C62 0.045(4) 0.082(6) 0.047(4) 0.001(4) 0.002(3) -0.019(4)
C63 0.031(3) 0.042(4) 0.034(3) -0.001(3) 0.012(2) -0.005(3)
C64 0.035(4) 0.050(4) 0.057(4) -0.008(3) 0.021(3) -0.003(3)
C65 0.041(4) 0.070(6) 0.093(6) -0.008(5) 0.019(4) -0.001(4)
C66 0.038(5) 0.106(8) 0.098(7) -0.005(6) 0.000(4) 0.001(5)
C67 0.043(5) 0.114(9) 0.082(6) 0.021(6) 0.017(4) 0.014(5)
C68 0.052(5) 0.072(6) 0.093(6) 0.023(5) 0.022(5) 0.020(4)
C69 0.055(5) 0.048(4) 0.078(5) -0.004(4) 0.025(4) 0.000(4)
C70 0.046(4) 0.042(4) 0.048(4) -0.008(3) 0.024(3) -0.010(3)
C71 0.070(5) 0.065(5) 0.079(5) -0.001(4) 0.053(5) 0.001(4)
C72 0.075(6) 0.073(6) 0.103(7) 0.001(5) 0.067(6) 0.000(5)
C73 0.109(8) 0.066(6) 0.090(6) -0.001(5) 0.066(6) -0.025(6)
C74 0.105(7) 0.064(6) 0.087(6) 0.010(5) 0.060(6) 0.009(5)
C75 0.058(5) 0.048(4) 0.069(5) -0.002(4) 0.036(4) -0.004(4)
C76 0.044(4) 0.042(4) 0.050(4) -0.008(3) 0.026(3) -0.010(3)
C77 0.054(5) 0.069(5) 0.055(4) -0.014(4) 0.021(4) -0.007(4)
C78 0.058(5) 0.104(7) 0.053(4) -0.039(5) 0.026(4) -0.024(5)
C79 0.091(7) 0.084(6) 0.069(5) -0.042(5) 0.050(5) -0.039(6)
C80 0.089(7) 0.064(6) 0.086(6) -0.015(5) 0.062(6) -0.001(5)
C81 0.061(5) 0.047(4) 0.064(4) -0.008(3) 0.035(4) 0.004(4)
C82 0.046(4) 0.051(4) 0.046(4) 0.000(3) 0.020(3) 0.007(3)
C83 0.063(5) 0.047(4) 0.076(5) 0.012(4) 0.029(4) -0.001(4)
C84 0.103(8) 0.062(6) 0.113(8) 0.036(5) 0.064(7) 0.020(5)
C85 0.112(9) 0.063(6) 0.112(8) 0.036(6) 0.036(7) 0.008(6)
C86 0.108(9) 0.103(9) 0.084(7) 0.033(6) -0.007(6) 0.053(7)
C87 0.062(5) 0.064(6) 0.080(6) 0.007(5) 0.005(4) 0.004(4)
C88 0.120(10) 0.096(9) 0.175(13) 0.037(9) 0.005(9) 0.001(8)
Cl1 0.096(2) 0.124(3) 0.160(3) 0.029(2) 0.042(2) -0.0191(19)
Cl2 0.136(3) 0.143(3) 0.127(2) 0.020(2) 0.019(2) -0.050(2)
Cl3 0.090(4) 0.083(4) 0.158(6) 0.026(4) 0.062(4) 0.027(4)
Cl4 0.128(7) 0.076(5) 0.237(10) -0.014(5) 0.044(7) 0.038(5)
Cl3' 0.073(4) 0.170(8) 0.135(6) 0.031(6) 0.021(4) 0.007(5)
Cl4' 0.079(4) 0.127(7) 0.209(8) 0.042(6) 0.030(4) -0.008(4)

loop_
_atom_type_symbol
_atom_type_description
_atom_type_scat_dispersion_real
_atom_type_scat_dispersion_imag
_atom_type_scat_source
Pt Pt -1.7033 8.3905 'International Tables Vol C Tables 4.2.6.8 and 6.1.1.4'
Br Br -0.2901 2.4595 'International Tables Vol C Tables 4.2.6.8 and 6.1.1.4'
P P 0.1023 0.0942 'International Tables Vol C Tables 4.2.6.8 and 6.1.1.4'
N N 0.0061 0.0033 'International Tables Vol C Tables 4.2.6.8 and 6.1.1.4'
C C 0.0033 0.0016 'International Tables Vol C Tables 4.2.6.8 and 6.1.1.4'
Cl Cl 0.1484 0.1585 'International Tables Vol C Tables 4.2.6.8 and 6.1.1.4'
H H 0.0000 0.0000 'International Tables Vol C Tables 4.2.6.8 and 6.1.1.4'

loop_
_geom_angle_atom_site_label_1
_geom_angle_atom_site_label_2
_geom_angle_atom_site_label_3
_geom_angle
N1 Pt1 C16 80.5(2)
N1 Pt1 C1 79.9(2)
C16 Pt1 C1 159.9(2)
N1 Pt1 P1 176.25(14)
C16 Pt1 P1 96.45(18)
C1 Pt1 P1 103.29(18)
N2 Pt2 C32 79.5(2)
N2 Pt2 C47 80.0(2)
C32 Pt2 C47 159.5(2)
N2 Pt2 P2 175.61(15)
C32 Pt2 P2 99.42(19)
C47 Pt2 P2 100.96(17)
C70 P1 C63 103.0(3)
C70 P1 C64 100.5(3)
C63 P1 C64 101.7(3)
C70 P1 Pt1 122.7(2)
C63 P1 Pt1 114.3(2)
C64 P1 Pt1 112.0(2)
C76 P2 C63 99.9(3)
C76 P2 C82 97.2(3)
C63 P2 C82 106.9(3)
C76 P2 Pt2 117.1(2)
C63 P2 Pt2 116.9(2)
C82 P2 Pt2 115.9(2)
C11 N1 C15 122.6(5)
C11 N1 Pt1 118.9(4)
C15 N1 Pt1 118.1(4)
C42 N2 C46 122.2(5)
C42 N2 Pt2 118.9(4)
C46 N2 Pt2 118.8(4)
C2 C1 C10 115.6(6)
C2 C1 Pt1 132.9(5)
C10 C1 Pt1 111.4(4)
C1 C2 C3 123.9(7)
C2 C3 C4 122.9(7)
C2 C3 C8 119.3(6)
C4 C3 C8 117.7(7)
C5 C4 C3 120.0(8)
C4 C5 C6 122.1(8)
C7 C6 C5 120.2(7)
C6 C7 C8 120.5(8)
C9 C8 C3 117.7(6)
C9 C8 C7 122.8(7)
C3 C8 C7 119.5(6)
C10 C9 C8 121.5(6)
C9 C10 C1 122.0(6)
C9 C10 C11 121.2(6)
C1 C10 C11 116.8(5)
N1 C11 C12 119.2(5)
N1 C11 C10 112.6(5)
C12 C11 C10 128.2(5)
C11 C12 C13 121.0(5)
C12 C13 C14 117.4(6)
C12 C13 C26 122.5(5)
C14 C13 C26 120.2(6)
C15 C14 C13 121.0(6)
N1 C15 C14 118.8(5)
N1 C15 C25 112.9(5)
C14 C15 C25 128.4(6)
C17 C16 C25 115.1(5)
C17 C16 Pt1 133.3(5)
C25 C16 Pt1 111.5(4)
C16 C17 C18 123.3(6)
C19 C18 C17 121.8(6)
C19 C18 C23 118.5(6)
C17 C18 C23 119.7(6)
C20 C19 C18 120.8(7)
C19 C20 C21 120.8(7)
C22 C21 C20 120.3(7)
C21 C22 C23 120.1(7)
C24 C23 C22 123.6(6)
C24 C23 C18 117.0(6)
C22 C23 C18 119.4(6)
C25 C24 C23 122.0(6)
C24 C25 C16 122.6(5)
C24 C25 C15 121.0(6)
C16 C25 C15 116.4(5)
C31 C26 C27 116.1(6)
C31 C26 C13 123.3(6)
C27 C26 C13 120.6(6)
C28 C27 C26 120.5(7)
C29 C28 C27 120.4(7)
C30 C29 C28 121.6(7)
C30 C29 Br1 119.0(6)
C28 C29 Br1 119.4(6)
C29 C30 C31 117.1(7)
C26 C31 C30 124.4(7)
C33 C32 C41 114.8(6)
C33 C32 Pt2 133.2(5)
C41 C32 Pt2 112.0(4)
C32 C33 C34 123.9(7)
C33 C34 C39 119.1(6)
C33 C34 C35 122.3(7)
C39 C34 C35 118.6(7)
C36 C35 C34 120.0(9)
C35 C36 C37 122.3(8)
C38 C37 C36 118.9(7)
C37 C38 C39 121.1(8)
C40 C39 C34 118.6(6)
C40 C39 C38 122.4(7)
C34 C39 C38 119.0(7)
C41 C40 C39 121.4(7)
C40 C41 C32 122.0(6)
C40 C41 C42 122.0(6)
C32 C41 C42 116.0(5)
N2 C42 C43 118.7(5)
N2 C42 C41 113.2(5)
C43 C42 C41 127.9(5)
C42 C43 C44 121.4(6)
C45 C44 C43 117.1(6)
C45 C44 C57 120.7(6)
C43 C44 C57 122.2(6)
C46 C45 C44 121.2(6)
N2 C46 C45 119.4(5)
N2 C46 C56 112.7(5)
C45 C46 C56 127.9(6)
C48 C47 C56 114.7(5)
C48 C47 Pt2 133.6(5)
C56 C47 Pt2 111.7(4)
C47 C48 C49 123.2(6)
C54 C49 C48 120.6(6)
C54 C49 C50 117.7(6)
C48 C49 C50 121.7(6)
C51 C50 C49 120.8(7)
C50 C51 C52 121.1(7)
C53 C52 C51 120.0(7)
C52 C53 C54 120.4(7)
C49 C54 C55 117.9(6)
C49 C54 C53 120.0(6)
C55 C54 C53 122.1(6)
C56 C55 C54 120.1(6)
C55 C56 C47 123.4(6)
C55 C56 C46 119.9(6)
C47 C56 C46 116.7(5)
C62 C57 C58 117.4(6)
C62 C57 C44 121.3(6)
C58 C57 C44 121.3(6)
C59 C58 C57 121.2(7)
C58 C59 C60 119.2(7)
C61 C60 C59 120.5(7)
C61 C60 Br2 121.0(6)
C59 C60 Br2 118.5(5)
C62 C61 C60 119.5(8)
C61 C62 C57 122.0(7)
P1 C63 P2 125.7(3)
C69 C64 C65 117.7(7)
C69 C64 P1 119.6(6)
C65 C64 P1 122.6(6)
C66 C65 C64 120.1(9)
C67 C66 C65 121.0(9)
C68 C67 C66 120.8(8)
C67 C68 C69 118.4(9)
C64 C69 C68 122.0(8)
C75 C70 C71 119.0(7)
C75 C70 P1 122.3(6)
C71 C70 P1 118.7(6)
C72 C71 C70 117.7(8)
C73 C72 C71 122.3(8)
C72 C73 C74 120.0(8)
C75 C74 C73 118.3(9)
C70 C75 C74 122.7(8)
C77 C76 C81 118.8(6)
C77 C76 P2 124.8(5)
C81 C76 P2 116.4(5)
C76 C77 C78 119.8(8)
C79 C78 C77 119.5(8)
C78 C79 C80 120.8(7)
C81 C80 C79 120.1(8)
C80 C81 C76 121.0(8)
C87 C82 C83 118.5(7)
C87 C82 P2 119.0(6)
C83 C82 P2 122.2(5)
C84 C83 C82 121.7(8)
C85 C84 C83 120.5(10)
C84 C85 C86 120.2(9)
C85 C86 C87 121.2(9)
C82 C87 C86 117.8(9)
Cl2 C88 Cl1 113.6(8)
Cl3 C89 Cl4 106.9(15)
Cl4' C89' Cl3' 111(3)
Cl6 C90 Cl5 104.4(9)
Cl5' C90' Cl6' 94.0(11)

loop_
_geom_bond_atom_site_label_1
_geom_bond_atom_site_label_2
_geom_bond_distance
Pt1 N1 2.027(5)
Pt1 C16 2.071(6)
Pt1 C1 2.082(6)
Pt1 P1 2.2154(17)
Pt2 N2 2.037(5)
Pt2 C32 2.094(6)
Pt2 C47 2.097(6)
Pt2 P2 2.2314(17)
Br1 C29 1.902(7)
Br2 C60 1.885(7)
P1 C70 1.813(7)
P1 C63 1.828(6)
P1 C64 1.835(7)
P2 C76 1.838(6)
P2 C63 1.845(6)
P2 C82 1.850(7)
N1 C11 1.346(7)
N1 C15 1.349(7)
N2 C42 1.352(7)
N2 C46 1.370(8)
C1 C2 1.368(9)
C1 C10 1.435(9)
C2 C3 1.407(9)
C3 C4 1.410(10)
C3 C8 1.421(10)
C4 C5 1.370(12)
C5 C6 1.373(12)
C6 C7 1.347(11)
C7 C8 1.422(9)
C8 C9 1.391(9)
C9 C10 1.380(8)
C10 C11 1.472(9)
C11 C12 1.380(8)
C12 C13 1.381(8)
C13 C14 1.403(8)
C13 C26 1.475(9)
C14 C15 1.376(8)
C15 C25 1.483(8)
C16 C17 1.389(8)
C16 C25 1.438(9)
C17 C18 1.414(9)
C18 C19 1.405(9)
C18 C23 1.427(9)
C19 C20 1.373(10)
C20 C21 1.399(11)
C21 C22 1.369(10)
C22 C23 1.421(9)
C23 C24 1.405(8)
C24 C25 1.365(8)
C26 C31 1.372(9)
C26 C27 1.402(9)
C27 C28 1.387(10)
C28 C29 1.366(10)
C29 C30 1.357(10)
C30 C31 1.394(10)
C32 C33 1.395(9)
C32 C41 1.439(9)
C33 C34 1.405(9)
C34 C39 1.406(10)
C34 C35 1.409(10)
C35 C36 1.360(11)
C36 C37 1.387(13)
C37 C38 1.358(11)
C38 C39 1.422(9)
C39 C40 1.394(9)
C40 C41 1.375(8)
C41 C42 1.476(9)
C42 C43 1.380(8)
C43 C44 1.410(9)
C44 C45 1.392(8)
C44 C57 1.484(9)
C45 C46 1.370(9)
C46 C56 1.478(8)
C47 C48 1.386(8)
C47 C56 1.445(9)
C48 C49 1.413(9)
C49 C54 1.399(9)
C49 C50 1.429(9)
C50 C51 1.369(10)
C51 C52 1.400(11)
C52 C53 1.351(10)
C53 C54 1.439(9)
C54 C55 1.422(9)
C55 C56 1.376(8)
C57 C62 1.374(10)
C57 C58 1.399(9)
C58 C59 1.366(9)
C59 C60 1.376(11)
C60 C61 1.372(10)
C61 C62 1.360(10)
C64 C69 1.365(10)
C64 C65 1.398(10)
C65 C66 1.365(11)
C66 C67 1.359(14)
C67 C68 1.358(13)
C68 C69 1.397(10)
C70 C75 1.365(10)
C70 C71 1.405(10)
C71 C72 1.377(11)
C72 C73 1.361(13)
C73 C74 1.375(12)
C74 C75 1.367(10)
C76 C77 1.376(9)
C76 C81 1.400(9)
C77 C78 1.418(10)
C78 C79 1.357(12)
C79 C80 1.378(12)
C80 C81 1.359(10)
C82 C87 1.364(10)
C82 C83 1.378(10)
C83 C84 1.367(11)
C84 C85 1.322(13)
C85 C86 1.342(14)
C86 C87 1.431(13)
C88 Cl2 1.668(13)
C88 Cl1 1.734(13)
Cl3 C89 1.68(3)
Cl4 C89 1.83(3)
Cl3' C89' 1.79(5)
Cl4' C89' 1.64(5)
Cl6 C90 1.665(18)
Cl5 C90 1.777(18)
C90' Cl5' 1.70(2)
C90' Cl6' 2.01(2)
